data_7700865
loop_
_publ_author_name
'Stefanelli, Manuela'
'Ricci, Antonella'
'Chiarini, Marco'
'Lo Sterzo, Claudio'
'Berionni Berna, Beatrice'
'Pomarico, Giuseppe'
'Sabuzi, Federica'
'Galloni, Pierluca'
'Fronczek, Frank R.'
'Smith, Kevin M.'
'Wang, Liping'
'Ou, Zhongping'
'Kadish, Karl M.'
'Paolesse, Roberto'

_publ_section_title
;
 \b-Arylethynyl substituted silver corrole complexes.
;
_journal_issue 36
_journal_name_full 'Dalton transactions (Cambridge, England : 2003)'
_journal_page_first 13589
_journal_page_last 13598
_journal_paper_doi 10.1039/c9dt03166a
_journal_volume 48
_journal_year 2019
_chemical_formula_moiety 'C53 H47 Ag N4, C H Cl3'
_chemical_formula_sum 'C54 H48 Ag Cl3 N4'
_chemical_formula_weight 967.18
_space_group_crystal_system monoclinic
_space_group_IT_number 15
_space_group_name_Hall '-C 2yc'
_space_group_name_H-M_alt 'C 1 2/c 1'
_symmetry_space_group_name_Hall '-C 2yc'
_symmetry_space_group_name_H-M 'C 1 2/c 1'
_atom_sites_solution_hydrogens geom
_audit_creation_method SHELXL-2014/7
_audit_update_record
;
2019-06-14 deposited with the CCDC.    2019-08-19 downloaded from the CCDC.
;
_cell_angle_alpha 90
_cell_angle_beta 109.933(6)
_cell_angle_gamma 90
_cell_formula_units_Z 16
_cell_length_a 39.1084(18)
_cell_length_b 13.0986(7)
_cell_length_c 38.0973(19)
_cell_measurement_reflns_used 7020
_cell_measurement_temperature 90.0(5)
_cell_measurement_theta_max 59.03
_cell_measurement_theta_min 3.65
_cell_volume 18346.8(17)
_computing_cell_refinement 'Bruker SAINT'
_computing_data_collection 'Bruker APEX3'
_computing_data_reduction 'Bruker SAINT'
_computing_structure_refinement 'SHELXL-2014/7 (Sheldrick, 2014)'
_computing_structure_solution 'SHELXS-97 (Sheldrick, 2008)'
_diffrn_ambient_temperature 90.0(5)
_diffrn_measured_fraction_theta_full 0.993
_diffrn_measured_fraction_theta_max 0.993
_diffrn_measurement_device_type 'Bruker Kappa APEX-II DUO'
_diffrn_measurement_method '\f and \w scans'
_diffrn_radiation_monochromator 'QUAZAR multilayer optics'
_diffrn_radiation_source 'I\mS microfocus'
_diffrn_radiation_type CuK\a
_diffrn_radiation_wavelength 1.54184
_diffrn_reflns_av_R_equivalents 0.1326
_diffrn_reflns_av_unetI/netI 0.0824
_diffrn_reflns_Laue_measured_fraction_full 0.993
_diffrn_reflns_Laue_measured_fraction_max 0.993
_diffrn_reflns_limit_h_max 41
_diffrn_reflns_limit_h_min -44
_diffrn_reflns_limit_k_max 14
_diffrn_reflns_limit_k_min -14
_diffrn_reflns_limit_l_max 42
_diffrn_reflns_limit_l_min -34
_diffrn_reflns_number 72424
_diffrn_reflns_point_group_measured_fraction_full 0.993
_diffrn_reflns_point_group_measured_fraction_max 0.993
_diffrn_reflns_theta_full 61.431
_diffrn_reflns_theta_max 61.431
_diffrn_reflns_theta_min 2.404
_exptl_absorpt_coefficient_mu 5.450
_exptl_absorpt_correction_T_max 0.736
_exptl_absorpt_correction_T_min 0.554
_exptl_absorpt_correction_type multi-scan
_exptl_absorpt_process_details 'SADABS (Sheldrick, 2004)'
_exptl_crystal_colour 'dark green'
_exptl_crystal_density_diffrn 1.401
_exptl_crystal_description plate
_exptl_crystal_F_000 7968
_exptl_crystal_recrystallization_method 'Re-crystallisation from solvent: chloroform/methanol'
_exptl_crystal_size_max 0.120
_exptl_crystal_size_mid 0.110
_exptl_crystal_size_min 0.060
_refine_diff_density_max 4.155
_refine_diff_density_min -0.798
_refine_diff_density_rms 0.194
_refine_ls_extinction_method none
_refine_ls_goodness_of_fit_ref 1.512
_refine_ls_hydrogen_treatment constr
_refine_ls_matrix_type full
_refine_ls_number_parameters 1033
_refine_ls_number_reflns 14111
_refine_ls_number_restraints 639
_refine_ls_restrained_S_all 1.508
_refine_ls_R_factor_all 0.2061
_refine_ls_R_factor_gt 0.1600
_refine_ls_shift/su_max 0.001
_refine_ls_shift/su_mean 0.000
_refine_ls_structure_factor_coef Fsqd
_refine_ls_weighting_details 'w=1/[\s^2^(Fo^2^)+(0.2000P)^2^] where P=(Fo^2^+2Fc^2^)/3'
_refine_ls_weighting_scheme calc
_refine_ls_wR_factor_gt 0.4069
_refine_ls_wR_factor_ref 0.4357
_reflns_Friedel_coverage 0.000
_reflns_number_gt 8620
_reflns_number_total 14111
_reflns_threshold_expression 'I > 2\s(I)'
_cod_data_source_file c9dt03166a2.cif
_cod_data_source_block Compound7
_cod_depositor_comments 'Adding full bibliography for 7700865.cif.'
_cod_database_code 7700865
_shelx_shelxl_version_number 2014/7
_shelx_space_group_comment
;
The symmetry employed for this shelxl refinement is uniquely defined
by the following loop, which should always be used as a source of
symmetry information in preference to the above space-group names.
They are only intended as comments.
;
_shelx_estimated_absorpt_t_min 0.561
_shelx_estimated_absorpt_t_max 0.736

loop_
_space_group_symop_operation_xyz
'x, y, z'
'-x, y, -z+1/2'
'x+1/2, y+1/2, z'
'-x+1/2, y+1/2, -z+1/2'
'-x, -y, -z'
'x, -y, z-1/2'
'-x+1/2, -y+1/2, -z'
'x+1/2, -y+1/2, z-1/2'

loop_
_atom_site_label
_atom_site_type_symbol
_atom_site_fract_x
_atom_site_fract_y
_atom_site_fract_z
_atom_site_U_iso_or_equiv
_atom_site_adp_type
_atom_site_occupancy
_atom_site_site_symmetry_order
_atom_site_calc_flag
_atom_site_refinement_flags_posn
_atom_site_refinement_flags_adp
Ag1 Ag 0.70952(3) 0.43529(11) 0.79666(3) 0.0817(5) Uani 1 1 d . .
N1 N 0.7224(3) 0.4535(10) 0.7520(4) 0.078(3) Uani 1 1 d . .
N2 N 0.6578(3) 0.4433(12) 0.7677(3) 0.086(4) Uani 1 1 d . .
N3 N 0.7032(3) 0.4179(12) 0.8446(4) 0.089(4) Uani 1 1 d . .
N4 N 0.7618(3) 0.4242(10) 0.8188(3) 0.069(3) Uani 1 1 d . .
C1 C 0.7591(4) 0.4399(11) 0.7576(4) 0.067(4) Uani 1 1 d . U
C2 C 0.7605(4) 0.4472(13) 0.7214(5) 0.084(4) Uani 1 1 d . U
H2 H 0.7823 0.4468 0.7154 0.101 Uiso 1 1 calc R U
C3 C 0.7256(4) 0.4550(12) 0.6954(4) 0.071(4) Uani 1 1 d . U
C4 C 0.7012(4) 0.4601(11) 0.7167(4) 0.068(4) Uani 1 1 d . U
C5 C 0.6634(4) 0.4713(13) 0.7052(5) 0.082(4) Uani 1 1 d . U
C6 C 0.6428(4) 0.4633(11) 0.7294(4) 0.067(4) Uani 1 1 d . U
C7 C 0.6049(4) 0.4712(12) 0.7213(4) 0.077(4) Uani 1 1 d . U
H7 H 0.5875 0.4790 0.6969 0.092 Uiso 1 1 calc R U
C8 C 0.5964(5) 0.4662(14) 0.7533(5) 0.095(5) Uani 1 1 d . U
H8 H 0.5732 0.4764 0.7556 0.114 Uiso 1 1 calc R U
C9 C 0.6308(4) 0.4417(12) 0.7834(4) 0.075(4) Uani 1 1 d . U
C10 C 0.6358(4) 0.4279(14) 0.8210(5) 0.085(4) Uani 1 1 d . U
C11 C 0.6701(5) 0.4179(14) 0.8498(5) 0.086(5) Uani 1 1 d . U
C12 C 0.6777(5) 0.3909(16) 0.8874(5) 0.097(5) Uani 1 1 d . U
H12 H 0.6598 0.3862 0.8991 0.117 Uiso 1 1 calc R U
C13 C 0.7141(5) 0.3721(14) 0.9053(5) 0.090(5) Uani 1 1 d . U
H13 H 0.7259 0.3485 0.9301 0.107 Uiso 1 1 calc R U
C14 C 0.7306(4) 0.3969(14) 0.8773(4) 0.083(4) Uani 1 1 d . U
C15 C 0.7684(4) 0.3874(13) 0.8827(4) 0.077(4) Uani 1 1 d . U
C16 C 0.7831(4) 0.4005(11) 0.8543(4) 0.064(3) Uani 1 1 d . U
C17 C 0.8197(4) 0.3967(11) 0.8536(4) 0.069(4) Uani 1 1 d . U
C18 C 0.8168(3) 0.4074(8) 0.8170(3) 0.050(3) Uani 1 1 d . U
H18 H 0.8363 0.4011 0.8077 0.060 Uiso 1 1 calc R U
C19 C 0.7807(4) 0.4289(12) 0.7951(4) 0.072(4) Uani 1 1 d . U
C20 C 0.7176(5) 0.4558(15) 0.6562(5) 0.092(5) Uani 1 1 d . U
C21 C 0.7111(6) 0.4590(19) 0.6241(6) 0.121(7) Uani 1 1 d . U
H21 H 0.7058 0.4617 0.5978 0.145 Uiso 1 1 calc R U
C22 C 0.8518(4) 0.3778(13) 0.8848(5) 0.076(4) Uani 1 1 d . U
C23 C 0.8780(5) 0.3634(15) 0.9106(5) 0.090(5) Uani 1 1 d . U
H23 H 0.8993 0.3516 0.9316 0.108 Uiso 1 1 calc R U
C24 C 0.6415(4) 0.4861(12) 0.6636(4) 0.068(4) Uani 1 1 d . U
C25 C 0.6427(5) 0.5779(14) 0.6483(5) 0.089(5) Uani 1 1 d . U
H25 H 0.6561 0.6325 0.6631 0.106 Uiso 1 1 calc R U
C26 C 0.6238(4) 0.5912(13) 0.6099(4) 0.083(4) Uani 1 1 d . U
H26 H 0.6243 0.6558 0.5988 0.099 Uiso 1 1 calc R U
C27 C 0.6045(4) 0.5124(12) 0.5883(4) 0.070(4) Uani 1 1 d . U
C28 C 0.6033(4) 0.4200(13) 0.6046(5) 0.082(4) Uani 1 1 d . U
H28 H 0.5904 0.3649 0.5896 0.098 Uiso 1 1 calc R U
C29 C 0.6211(5) 0.4051(14) 0.6442(5) 0.087(5) Uani 1 1 d . U
H29 H 0.6190 0.3431 0.6562 0.104 Uiso 1 1 calc R U
C30 C 0.5852(4) 0.5249(14) 0.5452(5) 0.083(4) Uani 1 1 d . U
C31 C 0.6046(5) 0.4605(16) 0.5253(5) 0.099(5) Uani 1 1 d . U
H31A H 0.6053 0.3894 0.5336 0.149 Uiso 1 1 calc R U
H31B H 0.5916 0.4642 0.4983 0.149 Uiso 1 1 calc R U
H31C H 0.6295 0.4857 0.5309 0.149 Uiso 1 1 calc R U
C32 C 0.5832(5) 0.6327(16) 0.5341(5) 0.101(5) Uani 1 1 d . U
H32A H 0.5704 0.6716 0.5478 0.151 Uiso 1 1 calc R U
H32B H 0.6078 0.6600 0.5399 0.151 Uiso 1 1 calc R U
H32C H 0.5700 0.6385 0.5072 0.151 Uiso 1 1 calc R U
C33 C 0.5462(5) 0.4817(18) 0.5350(5) 0.113(6) Uani 1 1 d . U
H33A H 0.5473 0.4097 0.5424 0.169 Uiso 1 1 calc R U
H33B H 0.5329 0.5205 0.5482 0.169 Uiso 1 1 calc R U
H33C H 0.5336 0.4875 0.5080 0.169 Uiso 1 1 calc R U
C34 C 0.6036(4) 0.4305(15) 0.8344(4) 0.092(5) Uani 1 1 d G U
C35 C 0.5951(5) 0.5127(12) 0.8530(6) 0.26(2) Uani 1 1 d G U
H35 H 0.6098 0.5725 0.8576 0.310 Uiso 1 1 calc R U
C36 C 0.5653(6) 0.5075(13) 0.8649(6) 0.208(15) Uani 1 1 d G U
H36 H 0.5595 0.5637 0.8776 0.249 Uiso 1 1 calc R U
C37 C 0.5439(4) 0.4201(16) 0.8581(5) 0.100(5) Uani 1 1 d G U
C38 C 0.5523(5) 0.3379(13) 0.8395(6) 0.204(14) Uani 1 1 d G U
H38 H 0.5376 0.2782 0.8349 0.245 Uiso 1 1 calc R U
C39 C 0.5821(5) 0.3431(12) 0.8276(5) 0.185(12) Uani 1 1 d G U
H39 H 0.5879 0.2869 0.8149 0.222 Uiso 1 1 calc R U
C40 C 0.5091(6) 0.414(2) 0.8724(7) 0.118(7) Uani 1 1 d . U
C41 C 0.4828(8) 0.351(2) 0.8523(10) 0.168(11) Uani 1 1 d . U
H41A H 0.4767 0.3668 0.8257 0.251 Uiso 1 1 calc R U
H41B H 0.4912 0.2806 0.8570 0.251 Uiso 1 1 calc R U
H41C H 0.4612 0.3605 0.8594 0.251 Uiso 1 1 calc R U
C42 C 0.4905(7) 0.523(2) 0.8655(8) 0.159(10) Uani 1 1 d . U
H42A H 0.5080 0.5746 0.8793 0.239 Uiso 1 1 calc R U
H42B H 0.4823 0.5389 0.8388 0.239 Uiso 1 1 calc R U
H42C H 0.4695 0.5229 0.8740 0.239 Uiso 1 1 calc R U
C43 C 0.5240(10) 0.409(3) 0.9139(10) 0.206(14) Uani 1 1 d . U
H43A H 0.5429 0.4608 0.9235 0.309 Uiso 1 1 calc R U
H43B H 0.5045 0.4209 0.9240 0.309 Uiso 1 1 calc R U
H43C H 0.5345 0.3410 0.9216 0.309 Uiso 1 1 calc R U
C44 C 0.7925(4) 0.3565(12) 0.9213(4) 0.071(4) Uani 1 1 d . U
C45 C 0.7985(4) 0.2577(12) 0.9297(4) 0.074(4) Uani 1 1 d . U
H45 H 0.7869 0.2078 0.9114 0.089 Uiso 1 1 calc R U
C46 C 0.8229(4) 0.2246(15) 0.9669(5) 0.085(4) Uani 1 1 d . U
H46 H 0.8280 0.1546 0.9730 0.102 Uiso 1 1 calc R U
C47 C 0.8386(4) 0.3048(14) 0.9933(4) 0.077(4) Uani 1 1 d . U
C48 C 0.8316(4) 0.3962(14) 0.9837(5) 0.080(4) Uani 1 1 d . U
H48 H 0.8429 0.4475 1.0015 0.096 Uiso 1 1 calc R U
C49 C 0.8080(5) 0.4284(15) 0.9478(5) 0.091(5) Uani 1 1 d . U
H49 H 0.8033 0.4989 0.9425 0.109 Uiso 1 1 calc R U
C50 C 0.8628(5) 0.2704(17) 1.0330(5) 0.094(5) Uani 1 1 d . U
C51 C 0.8453(6) 0.3225(18) 1.0602(6) 0.118(7) Uani 1 1 d . U
H51A H 0.8430 0.3961 1.0554 0.177 Uiso 1 1 calc R U
H51B H 0.8211 0.2932 1.0560 0.177 Uiso 1 1 calc R U
H51C H 0.8608 0.3104 1.0862 0.177 Uiso 1 1 calc R U
C52 C 0.9007(5) 0.3181(17) 1.0418(5) 0.106(6) Uani 1 1 d . U
H52A H 0.8983 0.3921 1.0381 0.158 Uiso 1 1 calc R U
H52B H 0.9154 0.3036 1.0678 0.158 Uiso 1 1 calc R U
H52C H 0.9125 0.2890 1.0252 0.158 Uiso 1 1 calc R U
C53 C 0.8670(5) 0.1609(16) 1.0387(5) 0.099(5) Uani 1 1 d . U
H53A H 0.8429 0.1295 1.0332 0.148 Uiso 1 1 calc R U
H53B H 0.8789 0.1324 1.0221 0.148 Uiso 1 1 calc R U
H53C H 0.8818 0.1469 1.0647 0.148 Uiso 1 1 calc R U
Ag2 Ag 0.69081(3) 0.17142(10) 0.68172(3) 0.0799(5) Uani 1 1 d . .
N5 N 0.6991(3) 0.1661(10) 0.7358(4) 0.077(3) Uani 1 1 d . .
N6 N 0.6384(3) 0.1495(13) 0.6695(4) 0.092(4) Uani 1 1 d . .
N7 N 0.6897(3) 0.1647(10) 0.6301(4) 0.075(3) Uani 1 1 d . .
N8 N 0.7431(3) 0.2004(11) 0.7010(4) 0.079(4) Uani 1 1 d . .
C54 C 0.7337(5) 0.1869(13) 0.7583(5) 0.085(5) Uani 1 1 d . U
C55 C 0.7321(5) 0.1860(14) 0.7934(5) 0.092(5) Uani 1 1 d . U
H55 H 0.7520 0.2022 0.8153 0.110 Uiso 1 1 calc R U
C56 C 0.7009(5) 0.1610(11) 0.7934(4) 0.075(4) Uani 1 1 d . U
C57 C 0.6765(5) 0.1554(14) 0.7544(5) 0.090(5) Uani 1 1 d . U
C58 C 0.6383(4) 0.1275(13) 0.7337(5) 0.082(4) Uani 1 1 d . U
C59 C 0.6239(4) 0.1195(14) 0.6961(5) 0.084(4) Uani 1 1 d . U
C60 C 0.5870(5) 0.0854(14) 0.6745(5) 0.091(5) Uani 1 1 d . U
H60 H 0.5689 0.0669 0.6848 0.109 Uiso 1 1 calc R U
C61 C 0.5826(5) 0.0844(14) 0.6381(5) 0.089(5) Uani 1 1 d . U
H61 H 0.5619 0.0602 0.6186 0.107 Uiso 1 1 calc R U
C62 C 0.6157(4) 0.1274(12) 0.6335(5) 0.072(4) Uani 1 1 d . U
C63 C 0.6230(4) 0.1406(12) 0.6020(4) 0.072(4) Uani 1 1 d . U
C64 C 0.6586(4) 0.1687(13) 0.5998(4) 0.076(4) Uani 1 1 d . U
C65 C 0.6659(4) 0.1972(12) 0.5670(5) 0.080(4) Uani 1 1 d . U
H65 H 0.6494 0.2044 0.5422 0.096 Uiso 1 1 calc R U
C66 C 0.7045(4) 0.2123(14) 0.5809(5) 0.086(4) Uani 1 1 d . U
H66 H 0.7184 0.2329 0.5660 0.103 Uiso 1 1 calc R U
C67 C 0.7185(4) 0.1931(12) 0.6186(4) 0.073(4) Uani 1 1 d . U
C68 C 0.7558(4) 0.2049(14) 0.6434(5) 0.083(4) Uani 1 1 d . U
C69 C 0.7673(4) 0.2031(11) 0.6829(4) 0.067(4) Uani 1 1 d . U
C70 C 0.8032(5) 0.2048(15) 0.7120(5) 0.092(5) Uani 1 1 d . U
C71 C 0.7957(4) 0.2054(11) 0.7457(4) 0.074(4) Uani 1 1 d . U
H71 H 0.8138 0.2095 0.7698 0.089 Uiso 1 1 calc R U
C72 C 0.7596(4) 0.1994(9) 0.7393(4) 0.062(3) Uani 1 1 d . U
C73 C 0.6872(6) 0.1584(17) 0.8233(6) 0.107(6) Uani 1 1 d . U
C74 C 0.6776(8) 0.146(2) 0.8488(7) 0.140(8) Uani 1 1 d . U
H74 H 0.6698 0.1356 0.8696 0.168 Uiso 1 1 calc R U
C75 C 0.8385(5) 0.2036(14) 0.7074(5) 0.092(5) Uani 1 1 d . U
C76 C 0.8663(5) 0.2021(15) 0.7049(6) 0.101(6) Uani 1 1 d . U
H76 H 0.8898 0.2009 0.7028 0.121 Uiso 1 1 calc R U
C77 C 0.6159(5) 0.0943(15) 0.7564(5) 0.093(5) Uani 1 1 d . U
C78 C 0.5875(6) 0.1520(18) 0.7565(6) 0.113(6) Uani 1 1 d . U
H78 H 0.5817 0.2129 0.7422 0.135 Uiso 1 1 calc R U
C79 C 0.5648(7) 0.118(2) 0.7800(7) 0.134(8) Uani 1 1 d . U
H79 H 0.5456 0.1593 0.7820 0.161 Uiso 1 1 calc R U
C80 C 0.5727(6) 0.0317(19) 0.7972(6) 0.116(7) Uani 1 1 d . U
C81 C 0.6016(8) -0.027(2) 0.7974(8) 0.143(9) Uani 1 1 d . U
H81 H 0.6076 -0.0888 0.8113 0.171 Uiso 1 1 calc R U
C82 C 0.6213(6) 0.0077(19) 0.7765(6) 0.119(7) Uani 1 1 d . U
H82 H 0.6411 -0.0338 0.7760 0.142 Uiso 1 1 calc R U
C83 C 0.5500(8) 0.001(2) 0.8225(8) 0.146(9) Uani 1 1 d . U
C84 C 0.5688(7) 0.039(2) 0.8621(7) 0.139(8) Uani 1 1 d . U
H84A H 0.5939 0.0139 0.8715 0.208 Uiso 1 1 calc R U
H84B H 0.5690 0.1141 0.8622 0.208 Uiso 1 1 calc R U
H84C H 0.5557 0.0145 0.8782 0.208 Uiso 1 1 calc R U
C85 C 0.5137(9) 0.039(3) 0.8093(9) 0.182(12) Uani 1 1 d . U
H85A H 0.5013 0.0144 0.7838 0.273 Uiso 1 1 calc R U
H85B H 0.5007 0.0138 0.8256 0.273 Uiso 1 1 calc R U
H85C H 0.5140 0.1134 0.8096 0.273 Uiso 1 1 calc R U
C86 C 0.5456(10) -0.115(3) 0.8225(10) 0.199(13) Uani 1 1 d . U
H86A H 0.5697 -0.1476 0.8313 0.298 Uiso 1 1 calc R U
H86B H 0.5323 -0.1340 0.8392 0.298 Uiso 1 1 calc R U
H86C H 0.5322 -0.1388 0.7972 0.298 Uiso 1 1 calc R U
C87 C 0.5937(4) 0.1312(15) 0.5653(5) 0.088(5) Uani 1 1 d . U
C88 C 0.5600(4) 0.1865(13) 0.5571(5) 0.083(4) Uani 1 1 d . U
H88 H 0.5560 0.2269 0.5760 0.099 Uiso 1 1 calc R U
C89 C 0.5342(4) 0.1816(14) 0.5229(5) 0.090(5) Uani 1 1 d . U
H89 H 0.5115 0.2138 0.5195 0.108 Uiso 1 1 calc R U
C90 C 0.5386(4) 0.1331(13) 0.4928(5) 0.079(4) Uani 1 1 d . U
C91 C 0.5713(5) 0.0791(14) 0.5006(5) 0.086(5) Uani 1 1 d . U
H91 H 0.5756 0.0401 0.4815 0.103 Uiso 1 1 calc R U
C92 C 0.5978(4) 0.0823(13) 0.5366(5) 0.083(4) Uani 1 1 d . U
H92 H 0.6201 0.0470 0.5405 0.099 Uiso 1 1 calc R U
C93 C 0.5095(5) 0.1390(15) 0.4520(5) 0.090(5) Uani 1 1 d . U
C94 C 0.5059(5) 0.2454(18) 0.4386(6) 0.120(7) Uani 1 1 d . U
H94A H 0.5290 0.2680 0.4364 0.181 Uiso 1 1 calc R U
H94B H 0.4867 0.2497 0.4142 0.181 Uiso 1 1 calc R U
H94C H 0.4997 0.2894 0.4564 0.181 Uiso 1 1 calc R U
C95 C 0.4729(4) 0.1094(15) 0.4547(5) 0.091(5) Uani 1 1 d . U
H95A H 0.4740 0.0388 0.4635 0.137 Uiso 1 1 calc R U
H95B H 0.4671 0.1550 0.4722 0.137 Uiso 1 1 calc R U
H95C H 0.4541 0.1153 0.4300 0.137 Uiso 1 1 calc R U
C96 C 0.5182(5) 0.0644(16) 0.4249(6) 0.104(6) Uani 1 1 d . U
H96A H 0.5203 -0.0050 0.4350 0.157 Uiso 1 1 calc R U
H96B H 0.4987 0.0667 0.4006 0.157 Uiso 1 1 calc R U
H96C H 0.5412 0.0841 0.4219 0.157 Uiso 1 1 calc R U
C97 C 0.7836(5) 0.2252(16) 0.6247(5) 0.092(5) Uani 1 1 d . U
C98 C 0.8014(5) 0.3152(15) 0.6279(5) 0.094(5) Uani 1 1 d . U
H98 H 0.7980 0.3703 0.6425 0.113 Uiso 1 1 calc R U
C99 C 0.8267(6) 0.3206(18) 0.6066(6) 0.113(6) Uani 1 1 d . U
H99 H 0.8405 0.3813 0.6082 0.135 Uiso 1 1 calc R U
C100 C 0.8312(5) 0.2451(17) 0.5856(6) 0.100(5) Uani 1 1 d . U
C101 C 0.8142(6) 0.156(2) 0.5833(6) 0.123(7) Uani 1 1 d . U
H101 H 0.8187 0.1005 0.5695 0.147 Uiso 1 1 calc R U
C102 C 0.7886(5) 0.1482(16) 0.6028(5) 0.097(5) Uani 1 1 d . U
H102 H 0.7747 0.0875 0.6003 0.116 Uiso 1 1 calc R U
C103 C 0.8608(8) 0.258(2) 0.5638(8) 0.137(8) Uani 1 1 d D U
C104 C 0.8562(11) 0.358(3) 0.5463(11) 0.222(16) Uani 1 1 d D U
H10A H 0.8565 0.4101 0.5647 0.333 Uiso 1 1 calc R U
H10B H 0.8761 0.3701 0.5366 0.333 Uiso 1 1 calc R U
H10C H 0.8329 0.3599 0.5256 0.333 Uiso 1 1 calc R U
C105 C 0.8610(11) 0.172(3) 0.5404(11) 0.209(15) Uani 1 1 d D U
H10D H 0.8643 0.1089 0.5551 0.314 Uiso 1 1 calc R U
H10E H 0.8379 0.1688 0.5196 0.314 Uiso 1 1 calc R U
H10F H 0.8810 0.1791 0.5306 0.314 Uiso 1 1 calc R U
C106 C 0.8957(13) 0.255(5) 0.5944(13) 0.34(3) Uani 1 1 d D U
H10G H 0.8971 0.3123 0.6114 0.508 Uiso 1 1 calc R U
H10H H 0.8977 0.1905 0.6081 0.508 Uiso 1 1 calc R U
H10I H 0.9156 0.2599 0.5843 0.508 Uiso 1 1 calc R U

loop_
_atom_site_aniso_label
_atom_site_aniso_U_11
_atom_site_aniso_U_22
_atom_site_aniso_U_33
_atom_site_aniso_U_23
_atom_site_aniso_U_13
_atom_site_aniso_U_12
Ag1 0.0396(6) 0.1357(12) 0.0687(7) 0.0080(6) 0.0171(5) -0.0030(5)
N1 0.061(7) 0.106(10) 0.081(8) 0.000(7) 0.042(7) 0.001(6)
N2 0.039(6) 0.148(13) 0.070(8) 0.016(7) 0.018(6) -0.016(6)
N3 0.055(7) 0.134(13) 0.085(9) 0.024(8) 0.035(7) 0.020(7)
N4 0.049(6) 0.095(9) 0.068(7) 0.001(6) 0.028(6) -0.009(5)
C1 0.049(6) 0.086(8) 0.072(7) 0.004(6) 0.029(5) -0.006(5)
C2 0.070(7) 0.098(9) 0.087(8) 0.013(7) 0.031(6) 0.010(6)
C3 0.062(7) 0.077(8) 0.072(7) -0.001(6) 0.020(6) -0.008(6)
C4 0.067(7) 0.072(7) 0.064(7) -0.004(6) 0.023(6) 0.003(6)
C5 0.069(7) 0.093(8) 0.082(8) -0.008(7) 0.024(6) -0.001(6)
C6 0.052(6) 0.072(7) 0.077(7) -0.005(6) 0.020(6) -0.007(5)
C7 0.072(7) 0.090(8) 0.074(7) 0.010(6) 0.031(6) -0.002(6)
C8 0.078(8) 0.112(9) 0.090(8) -0.001(7) 0.022(7) 0.004(7)
C9 0.055(7) 0.094(8) 0.075(7) 0.008(6) 0.019(6) 0.007(6)
C10 0.069(7) 0.102(9) 0.087(8) 0.009(7) 0.032(6) -0.001(6)
C11 0.072(8) 0.105(9) 0.085(8) 0.012(7) 0.031(6) 0.001(6)
C12 0.071(8) 0.126(10) 0.098(9) 0.005(7) 0.033(7) -0.008(7)
C13 0.088(8) 0.104(9) 0.082(8) 0.012(7) 0.037(7) -0.001(7)
C14 0.070(7) 0.107(9) 0.075(7) 0.003(7) 0.030(6) 0.006(6)
C15 0.069(7) 0.086(8) 0.076(7) -0.005(6) 0.025(6) -0.011(6)
C16 0.059(6) 0.061(7) 0.068(7) 0.003(6) 0.016(5) -0.016(5)
C17 0.057(6) 0.071(7) 0.077(7) 0.001(6) 0.019(6) -0.006(5)
C18 0.054(6) 0.018(5) 0.071(7) 0.001(5) 0.014(5) 0.016(4)
C19 0.058(7) 0.089(8) 0.069(7) -0.001(6) 0.021(6) -0.009(6)
C20 0.082(8) 0.109(9) 0.091(9) -0.001(7) 0.038(7) 0.009(7)
C21 0.113(13) 0.166(16) 0.096(12) 0.004(11) 0.051(10) 0.035(11)
C22 0.065(7) 0.084(8) 0.081(8) 0.002(6) 0.029(6) 0.002(6)
C23 0.059(9) 0.121(12) 0.088(10) -0.008(9) 0.021(8) -0.012(8)
C24 0.052(6) 0.070(7) 0.076(7) -0.006(6) 0.016(5) -0.001(5)
C25 0.075(8) 0.091(9) 0.091(8) 0.002(7) 0.017(6) -0.008(6)
C26 0.084(8) 0.084(8) 0.078(8) 0.001(6) 0.026(6) -0.008(6)
C27 0.052(6) 0.082(8) 0.079(7) -0.006(6) 0.025(6) -0.003(6)
C28 0.071(7) 0.081(8) 0.085(8) -0.009(7) 0.017(6) 0.002(6)
C29 0.080(8) 0.093(9) 0.085(8) 0.003(7) 0.023(6) -0.004(7)
C30 0.066(7) 0.100(9) 0.086(8) -0.011(7) 0.031(6) 0.000(6)
C31 0.084(10) 0.122(13) 0.102(11) -0.011(9) 0.044(9) 0.011(9)
C32 0.076(10) 0.143(14) 0.086(10) 0.000(10) 0.031(8) 0.011(9)
C33 0.081(11) 0.157(15) 0.089(11) 0.003(10) 0.013(9) -0.001(10)
C34 0.074(8) 0.112(9) 0.089(8) 0.001(7) 0.027(7) -0.006(7)
C35 0.25(2) 0.26(2) 0.27(2) 0.000(10) 0.099(12) 0.000(10)
C36 0.204(17) 0.215(17) 0.217(17) -0.003(10) 0.090(11) 0.003(10)
C37 0.085(8) 0.117(10) 0.100(9) 0.005(7) 0.036(7) -0.004(7)
C38 0.195(17) 0.213(17) 0.215(17) 0.000(10) 0.084(10) -0.005(10)
C39 0.180(15) 0.198(15) 0.193(15) -0.005(9) 0.083(10) -0.008(10)
C40 0.106(10) 0.145(11) 0.112(10) 0.002(8) 0.049(8) 0.002(8)
C41 0.127(15) 0.172(18) 0.22(2) -0.008(15) 0.079(15) -0.011(14)
C42 0.133(15) 0.202(19) 0.173(17) -0.033(14) 0.091(14) 0.000(14)
C43 0.20(2) 0.25(2) 0.20(2) 0.024(16) 0.103(17) 0.018(16)
C44 0.060(7) 0.077(8) 0.081(7) -0.004(6) 0.029(6) -0.018(6)
C45 0.070(7) 0.074(8) 0.076(7) -0.003(6) 0.022(6) -0.004(6)
C46 0.078(8) 0.094(9) 0.088(8) 0.006(7) 0.035(7) 0.006(6)
C47 0.064(7) 0.093(9) 0.079(7) 0.002(7) 0.032(6) -0.006(6)
C48 0.064(7) 0.094(9) 0.083(8) 0.000(7) 0.026(6) -0.008(6)
C49 0.085(8) 0.096(9) 0.098(9) -0.004(7) 0.038(7) -0.011(7)
C50 0.088(8) 0.122(10) 0.082(8) 0.003(7) 0.040(7) -0.010(7)
C51 0.109(12) 0.157(15) 0.100(12) -0.003(11) 0.053(10) -0.004(11)
C52 0.071(10) 0.154(15) 0.088(10) 0.001(10) 0.022(8) -0.018(9)
C53 0.070(9) 0.144(14) 0.082(10) -0.003(9) 0.026(8) 0.003(9)
Ag2 0.0503(6) 0.1107(10) 0.0803(8) -0.0005(6) 0.0244(5) 0.0035(5)
N5 0.045(6) 0.094(10) 0.093(9) -0.015(7) 0.023(6) -0.016(6)
N6 0.049(7) 0.156(14) 0.077(8) 0.009(8) 0.029(6) 0.010(7)
N7 0.034(6) 0.095(9) 0.096(9) 0.002(7) 0.023(6) 0.004(5)
N8 0.053(7) 0.102(10) 0.083(9) -0.002(7) 0.022(6) 0.008(6)
C54 0.086(8) 0.090(8) 0.077(8) 0.000(6) 0.027(7) 0.002(7)
C55 0.087(8) 0.091(9) 0.093(8) -0.005(7) 0.024(7) 0.007(7)
C56 0.088(8) 0.058(7) 0.084(8) 0.004(6) 0.034(6) -0.021(6)
C57 0.082(8) 0.100(9) 0.090(8) -0.006(7) 0.032(7) 0.003(7)
C58 0.080(8) 0.089(8) 0.088(8) -0.010(7) 0.041(7) 0.000(6)
C59 0.074(7) 0.098(8) 0.085(8) -0.016(7) 0.035(6) 0.000(6)
C60 0.075(8) 0.112(9) 0.095(8) -0.012(7) 0.041(7) -0.009(7)
C61 0.072(7) 0.112(9) 0.095(8) -0.001(7) 0.042(7) -0.005(6)
C62 0.068(7) 0.071(7) 0.084(8) 0.002(6) 0.033(6) 0.001(6)
C63 0.056(6) 0.078(8) 0.082(7) -0.009(6) 0.023(6) -0.004(5)
C64 0.060(7) 0.089(8) 0.078(7) -0.002(6) 0.025(6) -0.008(6)
C65 0.067(7) 0.081(8) 0.093(8) 0.005(6) 0.027(6) -0.006(6)
C66 0.071(7) 0.102(9) 0.086(8) -0.006(7) 0.029(6) -0.006(6)
C67 0.058(7) 0.082(8) 0.079(7) -0.001(6) 0.025(6) -0.006(6)
C68 0.063(7) 0.100(9) 0.093(8) -0.007(7) 0.035(6) -0.002(6)
C69 0.056(6) 0.064(7) 0.081(7) -0.003(6) 0.024(6) 0.009(5)
C70 0.070(8) 0.114(9) 0.093(8) -0.003(7) 0.029(7) 0.000(7)
C71 0.073(7) 0.068(7) 0.077(7) -0.006(6) 0.019(6) 0.008(6)
C72 0.069(7) 0.034(6) 0.078(7) -0.005(5) 0.021(6) -0.006(5)
C73 0.109(9) 0.119(10) 0.101(9) -0.005(8) 0.047(8) 0.003(8)
C74 0.153(16) 0.154(17) 0.121(14) -0.006(12) 0.057(13) -0.011(13)
C75 0.082(8) 0.100(9) 0.087(8) 0.004(7) 0.022(7) -0.003(7)
C76 0.056(9) 0.128(13) 0.122(13) 0.003(10) 0.034(9) 0.003(8)
C77 0.087(8) 0.101(9) 0.098(9) -0.013(7) 0.041(7) -0.007(7)
C78 0.111(10) 0.129(11) 0.109(9) 0.002(8) 0.052(8) 0.003(8)
C79 0.127(11) 0.143(12) 0.143(11) -0.004(9) 0.057(9) -0.007(9)
C80 0.112(10) 0.124(11) 0.115(10) -0.004(8) 0.042(8) 0.001(8)
C81 0.139(12) 0.148(12) 0.141(12) 0.006(9) 0.049(9) -0.003(9)
C82 0.117(10) 0.126(11) 0.120(10) 0.011(8) 0.050(8) 0.001(8)
C83 0.147(12) 0.164(12) 0.136(12) -0.003(9) 0.058(9) -0.001(9)
C84 0.133(15) 0.171(17) 0.119(14) -0.014(12) 0.052(12) -0.035(13)
C85 0.151(18) 0.25(2) 0.170(18) 0.015(15) 0.088(15) 0.007(15)
C86 0.20(2) 0.22(2) 0.20(2) -0.012(16) 0.106(16) -0.041(16)
C87 0.070(7) 0.110(9) 0.090(8) 0.004(7) 0.035(7) -0.011(7)
C88 0.070(7) 0.089(8) 0.093(8) -0.008(7) 0.033(6) -0.001(6)
C89 0.063(7) 0.114(9) 0.097(8) -0.005(7) 0.034(7) 0.004(6)
C90 0.061(7) 0.093(8) 0.085(8) -0.002(7) 0.026(6) -0.014(6)
C91 0.075(8) 0.103(9) 0.086(8) 0.005(7) 0.035(6) -0.001(6)
C92 0.067(7) 0.094(8) 0.090(8) -0.001(7) 0.030(6) -0.003(6)
C93 0.074(8) 0.104(9) 0.099(8) 0.001(7) 0.040(7) -0.009(7)
C94 0.086(11) 0.134(15) 0.134(14) 0.026(12) 0.029(10) -0.015(10)
C95 0.063(9) 0.120(12) 0.089(10) 0.009(9) 0.023(8) -0.003(8)
C96 0.066(9) 0.141(14) 0.109(12) -0.003(10) 0.035(9) 0.005(9)
C97 0.080(8) 0.108(9) 0.086(8) 0.001(7) 0.025(7) -0.010(7)
C98 0.082(8) 0.104(9) 0.097(9) -0.002(7) 0.031(7) -0.003(7)
C99 0.094(9) 0.124(10) 0.113(10) 0.000(8) 0.026(8) -0.013(8)
C100 0.091(8) 0.104(9) 0.110(9) 0.007(8) 0.038(7) -0.003(7)
C101 0.115(10) 0.140(11) 0.121(10) -0.002(8) 0.049(8) -0.003(8)
C102 0.086(8) 0.109(9) 0.099(9) -0.004(7) 0.036(7) -0.003(7)
C103 0.133(11) 0.135(12) 0.143(11) 0.000(9) 0.048(9) -0.003(9)
C104 0.22(2) 0.23(2) 0.24(2) 0.013(17) 0.109(18) 0.010(17)
C105 0.23(2) 0.22(2) 0.22(2) -0.009(17) 0.127(18) -0.002(16)
C106 0.33(3) 0.36(4) 0.35(3) 0.02(2) 0.14(2) 0.00(2)

loop_
_atom_type_symbol
_atom_type_description
_atom_type_scat_dispersion_real
_atom_type_scat_dispersion_imag
_atom_type_scat_source
C C 0.0181 0.0091 'International Tables Vol C Tables 4.2.6.8 and 6.1.1.4'
H H 0.0000 0.0000 'International Tables Vol C Tables 4.2.6.8 and 6.1.1.4'
N N 0.0311 0.0180 'International Tables Vol C Tables 4.2.6.8 and 6.1.1.4'
Cl Cl 0.3639 0.7018 'International Tables Vol C Tables 4.2.6.8 and 6.1.1.4'
Ag Ag 0.1306 4.2820 'International Tables Vol C Tables 4.2.6.8 and 6.1.1.4'

loop_
_geom_angle_atom_site_label_1
_geom_angle_atom_site_label_2
_geom_angle_atom_site_label_3
_geom_angle
N4 Ag1 N3 92.0(5)
N4 Ag1 N1 80.8(5)
N3 Ag1 N1 172.7(5)
N4 Ag1 N2 172.0(5)
N3 Ag1 N2 95.7(5)
N1 Ag1 N2 91.5(5)
C4 N1 C1 114.8(12)
C4 N1 Ag1 129.7(10)
C1 N1 Ag1 114.4(10)
C9 N2 C6 110.3(12)
C9 N2 Ag1 123.5(10)
C6 N2 Ag1 125.8(9)
C14 N3 C11 110.7(13)
C14 N3 Ag1 124.9(10)
C11 N3 Ag1 124.3(11)
C19 N4 C16 112.8(12)
C19 N4 Ag1 116.3(10)
C16 N4 Ag1 130.4(9)
N1 C1 C19 113.7(12)
N1 C1 C2 103.2(13)
C19 C1 C2 143.0(13)
C3 C2 C1 110.1(14)
C3 C2 H2 125.0
C1 C2 H2 125.0
C2 C3 C20 124.0(15)
C2 C3 C4 106.2(13)
C20 C3 C4 129.8(14)
N1 C4 C5 123.7(14)
N1 C4 C3 105.4(12)
C5 C4 C3 130.9(14)
C4 C5 C6 124.2(15)
C4 C5 C24 119.6(14)
C6 C5 C24 116.1(13)
N2 C6 C7 106.0(13)
N2 C6 C5 124.2(13)
C7 C6 C5 129.8(14)
C8 C7 C6 110.9(15)
C8 C7 H7 124.5
C6 C7 H7 124.5
C7 C8 C9 105.7(15)
C7 C8 H8 127.1
C9 C8 H8 127.1
N2 C9 C10 126.3(14)
N2 C9 C8 106.6(14)
C10 C9 C8 126.9(15)
C9 C10 C11 124.7(15)
C9 C10 C34 120.3(15)
C11 C10 C34 114.9(15)
N3 C11 C12 105.5(15)
N3 C11 C10 125.3(15)
C12 C11 C10 128.5(16)
C13 C12 C11 111.7(16)
C13 C12 H12 124.2
C11 C12 H12 124.2
C12 C13 C14 103.9(15)
C12 C13 H13 128.0
C14 C13 H13 128.0
N3 C14 C15 127.0(14)
N3 C14 C13 107.9(14)
C15 C14 C13 124.6(15)
C16 C15 C14 123.7(14)
C16 C15 C44 120.4(13)
C14 C15 C44 115.9(13)
N4 C16 C15 121.7(13)
N4 C16 C17 105.3(12)
C15 C16 C17 133.0(14)
C18 C17 C22 127.7(13)
C18 C17 C16 106.1(12)
C22 C17 C16 126.0(14)
C17 C18 C19 110.1(12)
C17 C18 H18 124.9
C19 C18 H18 124.9
N4 C19 C1 114.3(12)
N4 C19 C18 105.3(12)
C1 C19 C18 139.8(14)
C21 C20 C3 178(2)
C20 C21 H21 180.0
C23 C22 C17 179(2)
C22 C23 H23 180.0
C25 C24 C29 123.6(15)
C25 C24 C5 118.2(14)
C29 C24 C5 118.2(15)
C24 C25 C26 118.6(16)
C24 C25 H25 120.7
C26 C25 H25 120.7
C27 C26 C25 121.2(16)
C27 C26 H26 119.4
C25 C26 H26 119.4
C28 C27 C26 119.2(15)
C28 C27 C30 119.3(14)
C26 C27 C30 121.5(15)
C27 C28 C29 121.0(15)
C27 C28 H28 119.5
C29 C28 H28 119.5
C24 C29 C28 116.2(16)
C24 C29 H29 121.9
C28 C29 H29 121.9
C32 C30 C31 112.4(16)
C32 C30 C33 109.0(15)
C31 C30 C33 107.0(15)
C32 C30 C27 111.2(14)
C31 C30 C27 109.1(14)
C33 C30 C27 107.9(14)
C30 C31 H31A 109.5
C30 C31 H31B 109.5
H31A C31 H31B 109.5
C30 C31 H31C 109.5
H31A C31 H31C 109.5
H31B C31 H31C 109.5
C30 C32 H32A 109.5
C30 C32 H32B 109.5
H32A C32 H32B 109.5
C30 C32 H32C 109.5
H32A C32 H32C 109.5
H32B C32 H32C 109.5
C30 C33 H33A 109.5
C30 C33 H33B 109.5
H33A C33 H33B 109.5
C30 C33 H33C 109.5
H33A C33 H33C 109.5
H33B C33 H33C 109.5
C35 C34 C39 120.0
C35 C34 C10 124.0(14)
C39 C34 C10 116.0(14)
C36 C35 C34 120.0
C36 C35 H35 120.0
C34 C35 H35 120.0
C35 C36 C37 120.0
C35 C36 H36 120.0
C37 C36 H36 120.0
C38 C37 C36 120.0
C38 C37 C40 120.3(16)
C36 C37 C40 119.7(16)
C37 C38 C39 120.0
C37 C38 H38 120.0
C39 C38 H38 120.0
C38 C39 C34 120.0
C38 C39 H39 120.0
C34 C39 H39 120.0
C41 C40 C43 122(3)
C41 C40 C42 104(2)
C43 C40 C42 102(2)
C41 C40 C37 114(2)
C43 C40 C37 107(2)
C42 C40 C37 107.0(19)
C40 C41 H41A 109.5
C40 C41 H41B 109.5
H41A C41 H41B 109.5
C40 C41 H41C 109.5
H41A C41 H41C 109.5
H41B C41 H41C 109.5
C40 C42 H42A 109.5
C40 C42 H42B 109.5
H42A C42 H42B 109.5
C40 C42 H42C 109.5
H42A C42 H42C 109.5
H42B C42 H42C 109.5
C40 C43 H43A 109.5
C40 C43 H43B 109.5
H43A C43 H43B 109.5
C40 C43 H43C 109.5
H43A C43 H43C 109.5
H43B C43 H43C 109.5
C45 C44 C49 119.7(16)
C45 C44 C15 119.6(14)
C49 C44 C15 120.7(16)
C44 C45 C46 121.0(15)
C44 C45 H45 119.5
C46 C45 H45 119.5
C47 C46 C45 116.0(16)
C47 C46 H46 122.0
C45 C46 H46 122.0
C48 C47 C46 119.6(16)
C48 C47 C50 124.1(17)
C46 C47 C50 116.3(16)
C47 C48 C49 124.5(17)
C47 C48 H48 117.8
C49 C48 H48 117.8
C44 C49 C48 119.0(18)
C44 C49 H49 120.5
C48 C49 H49 120.5
C53 C50 C52 108.6(17)
C53 C50 C47 115.6(16)
C52 C50 C47 108.5(14)
C53 C50 C51 112.3(16)
C52 C50 C51 106.5(16)
C47 C50 C51 104.9(16)
C50 C51 H51A 109.5
C50 C51 H51B 109.5
H51A C51 H51B 109.5
C50 C51 H51C 109.5
H51A C51 H51C 109.5
H51B C51 H51C 109.5
C50 C52 H52A 109.5
C50 C52 H52B 109.5
H52A C52 H52B 109.5
C50 C52 H52C 109.5
H52A C52 H52C 109.5
H52B C52 H52C 109.5
C50 C53 H53A 109.5
C50 C53 H53B 109.5
H53A C53 H53B 109.5
C50 C53 H53C 109.5
H53A C53 H53C 109.5
H53B C53 H53C 109.5
N7 Ag2 N8 92.7(5)
N7 Ag2 N6 95.3(5)
N8 Ag2 N6 171.6(6)
N7 Ag2 N5 171.0(5)
N8 Ag2 N5 80.6(5)
N6 Ag2 N5 91.6(5)
C57 N5 C54 112.8(15)
C57 N5 Ag2 131.6(11)
C54 N5 Ag2 115.2(10)
C59 N6 C62 112.5(13)
C59 N6 Ag2 121.8(11)
C62 N6 Ag2 122.0(10)
C64 N7 C67 107.9(13)
C64 N7 Ag2 123.9(9)
C67 N7 Ag2 124.2(10)
C69 N8 C72 112.6(12)
C69 N8 Ag2 129.7(11)
C72 N8 Ag2 116.5(10)
C55 C54 N5 104.4(16)
C55 C54 C72 140.5(17)
N5 C54 C72 115.1(14)
C56 C55 C54 111.8(18)
C56 C55 H55 124.1
C54 C55 H55 124.1
C55 C56 C73 129.5(18)
C55 C56 C57 107.9(16)
C73 C56 C57 121.4(16)
N5 C57 C56 102.5(14)
N5 C57 C58 118.9(15)
C56 C57 C58 137.7(16)
C59 C58 C57 124.2(15)
C59 C58 C77 118.5(16)
C57 C58 C77 116.8(15)
C58 C59 N6 129.1(16)
C58 C59 C60 126.3(15)
N6 C59 C60 104.3(14)
C61 C60 C59 109.7(15)
C61 C60 H60 125.1
C59 C60 H60 125.1
C60 C61 C62 108.2(16)
C60 C61 H61 125.9
C62 C61 H61 125.9
C63 C62 N6 126.8(14)
C63 C62 C61 128.3(15)
N6 C62 C61 104.8(13)
C62 C63 C64 125.6(14)
C62 C63 C87 120.2(13)
C64 C63 C87 114.1(14)
N7 C64 C65 111.3(13)
N7 C64 C63 122.1(14)
C65 C64 C63 126.6(14)
C64 C65 C66 102.5(14)
C64 C65 H65 128.7
C66 C65 H65 128.7
C67 C66 C65 110.7(15)
C67 C66 H66 124.6
C65 C66 H66 124.6
C66 C67 N7 107.5(13)
C66 C67 C68 128.1(14)
N7 C67 C68 124.3(14)
C69 C68 C67 125.1(14)
C69 C68 C97 119.1(14)
C67 C68 C97 115.7(15)
N8 C69 C68 121.4(13)
N8 C69 C70 105.8(13)
C68 C69 C70 132.7(14)
C71 C70 C75 127.7(16)
C71 C70 C69 104.2(14)
C75 C70 C69 128.1(16)
C72 C71 C70 111.4(14)
C72 C71 H71 124.3
C70 C71 H71 124.3
C71 C72 N8 105.8(13)
C71 C72 C54 141.9(15)
N8 C72 C54 112.2(13)
C74 C73 C56 173(3)
C73 C74 H74 180.0
C76 C75 C70 178(2)
C75 C76 H76 180.0
C82 C77 C78 116(2)
C82 C77 C58 124.4(18)
C78 C77 C58 119.1(19)
C77 C78 C79 119(2)
C77 C78 H78 120.5
C79 C78 H78 120.5
C80 C79 C78 118(2)
C80 C79 H79 121.1
C78 C79 H79 121.1
C79 C80 C81 123(3)
C79 C80 C83 117(2)
C81 C80 C83 119(2)
C82 C81 C80 116(3)
C82 C81 H81 121.9
C80 C81 H81 121.9
C77 C82 C81 127(2)
C77 C82 H82 116.5
C81 C82 H82 116.5
C85 C83 C84 109(3)
C85 C83 C86 104(3)
C84 C83 C86 110(3)
C85 C83 C80 114(2)
C84 C83 C80 110(2)
C86 C83 C80 110(2)
C83 C84 H84A 109.5
C83 C84 H84B 109.5
H84A C84 H84B 109.5
C83 C84 H84C 109.5
H84A C84 H84C 109.5
H84B C84 H84C 109.5
C83 C85 H85A 109.5
C83 C85 H85B 109.5
H85A C85 H85B 109.5
C83 C85 H85C 109.5
H85A C85 H85C 109.5
H85B C85 H85C 109.5
C83 C86 H86A 109.5
C83 C86 H86B 109.5
H86A C86 H86B 109.5
C83 C86 H86C 109.5
H86A C86 H86C 109.5
H86B C86 H86C 109.5
C92 C87 C88 115.2(16)
C92 C87 C63 123.2(16)
C88 C87 C63 121.2(16)
C89 C88 C87 120.8(16)
C89 C88 H88 119.6
C87 C88 H88 119.6
C88 C89 C90 124.3(16)
C88 C89 H89 117.9
C90 C89 H89 117.9
C89 C90 C91 114.8(15)
C89 C90 C93 123.1(15)
C91 C90 C93 122.1(15)
C90 C91 C92 120.6(16)
C90 C91 H91 119.7
C92 C91 H91 119.7
C87 C92 C91 124.0(17)
C87 C92 H92 118.0
C91 C92 H92 118.0
C94 C93 C95 106.5(16)
C94 C93 C96 112.7(17)
C95 C93 C96 108.1(15)
C94 C93 C90 109.7(15)
C95 C93 C90 107.3(14)
C96 C93 C90 112.2(15)
C93 C94 H94A 109.5
C93 C94 H94B 109.5
H94A C94 H94B 109.5
C93 C94 H94C 109.5
H94A C94 H94C 109.5
H94B C94 H94C 109.5
C93 C95 H95A 109.5
C93 C95 H95B 109.5
H95A C95 H95B 109.5
C93 C95 H95C 109.5
H95A C95 H95C 109.5
H95B C95 H95C 109.5
C93 C96 H96A 109.5
C93 C96 H96B 109.5
H96A C96 H96B 109.5
C93 C96 H96C 109.5
H96A C96 H96C 109.5
H96B C96 H96C 109.5
C98 C97 C102 121.3(18)
C98 C97 C68 122.9(18)
C102 C97 C68 115.7(17)
C97 C98 C99 114.5(19)
C97 C98 H98 122.8
C99 C98 H98 122.8
C100 C99 C98 123(2)
C100 C99 H99 118.4
C98 C99 H99 118.4
C99 C100 C101 122(2)
C99 C100 C103 119(2)
C101 C100 C103 119(2)
C100 C101 C102 117(2)
C100 C101 H101 121.6
C102 C101 H101 121.6
C97 C102 C101 122(2)
C97 C102 H102 118.9
C101 C102 H102 118.9
C105 C103 C104 117(3)
C105 C103 C106 106(4)
C104 C103 C106 109(4)
C105 C103 C100 113(2)
C104 C103 C100 109(2)
C106 C103 C100 103(3)
C103 C104 H10A 109.5
C103 C104 H10B 109.5
H10A C104 H10B 109.5
C103 C104 H10C 109.5
H10A C104 H10C 109.5
H10B C104 H10C 109.5
C103 C105 H10D 109.5
C103 C105 H10E 109.5
H10D C105 H10E 109.5
C103 C105 H10F 109.5
H10D C105 H10F 109.5
H10E C105 H10F 109.5
C103 C106 H10G 109.5
C103 C106 H10H 109.5
H10G C106 H10H 109.5
C103 C106 H10I 109.5
H10G C106 H10I 109.5
H10H C106 H10I 109.5

loop_
_geom_bond_atom_site_label_1
_geom_bond_atom_site_label_2
_geom_bond_distance
Ag1 N4 1.933(11)
Ag1 N3 1.938(13)
Ag1 N1 1.946(12)
Ag1 N2 1.950(11)
N1 C4 1.319(18)
N1 C1 1.387(17)
N2 C9 1.379(19)
N2 C6 1.399(19)
N3 C14 1.36(2)
N3 C11 1.37(2)
N4 C19 1.348(18)
N4 C16 1.360(17)
C1 C19 1.40(2)
C1 C2 1.40(2)
C2 C3 1.39(2)
C2 H2 0.9500
C3 C20 1.42(2)
C3 C4 1.45(2)
C4 C5 1.40(2)
C5 C6 1.42(2)
C5 C24 1.53(2)
C6 C7 1.41(2)
C7 C8 1.37(2)
C7 H7 0.9500
C8 C9 1.48(2)
C8 H8 0.9500
C9 C10 1.39(2)
C10 C11 1.42(2)
C10 C34 1.51(2)
C11 C12 1.41(2)
C12 C13 1.38(2)
C12 H12 0.9500
C13 C14 1.46(2)
C13 H13 0.9500
C14 C15 1.43(2)
C15 C16 1.40(2)
C15 C44 1.51(2)
C16 C17 1.442(19)
C17 C18 1.367(19)
C17 C22 1.43(2)
C18 C19 1.401(18)
C18 H18 0.9500
C20 C21 1.16(3)
C21 H21 0.9500
C22 C23 1.17(2)
C23 H23 0.9500
C24 C25 1.34(2)
C24 C29 1.38(2)
C25 C26 1.41(2)
C25 H25 0.9500
C26 C27 1.37(2)
C26 H26 0.9500
C27 C28 1.37(2)
C27 C30 1.56(2)
C28 C29 1.44(2)
C28 H28 0.9500
C29 H29 0.9500
C30 C32 1.47(3)
C30 C31 1.50(2)
C30 C33 1.55(2)
C31 H31A 0.9800
C31 H31B 0.9800
C31 H31C 0.9800
C32 H32A 0.9800
C32 H32B 0.9800
C32 H32C 0.9800
C33 H33A 0.9800
C33 H33B 0.9800
C33 H33C 0.9800
C34 C35 1.3900
C34 C39 1.3900
C35 C36 1.3900
C35 H35 0.9500
C36 C37 1.3900
C36 H36 0.9500
C37 C38 1.3900
C37 C40 1.63(2)
C38 C39 1.3900
C38 H38 0.9500
C39 H39 0.9500
C40 C41 1.34(3)
C40 C43 1.49(4)
C40 C42 1.58(3)
C41 H41A 0.9800
C41 H41B 0.9800
C41 H41C 0.9800
C42 H42A 0.9800
C42 H42B 0.9800
C42 H42C 0.9800
C43 H43A 0.9800
C43 H43B 0.9800
C43 H43C 0.9800
C44 C45 1.33(2)
C44 C49 1.36(2)
C45 C46 1.48(2)
C45 H45 0.9500
C46 C47 1.44(2)
C46 H46 0.9500
C47 C48 1.25(2)
C47 C50 1.55(2)
C48 C49 1.43(2)
C48 H48 0.9500
C49 H49 0.9500
C50 C53 1.45(3)
C50 C52 1.54(2)
C50 C51 1.58(3)
C51 H51A 0.9800
C51 H51B 0.9800
C51 H51C 0.9800
C52 H52A 0.9800
C52 H52B 0.9800
C52 H52C 0.9800
C53 H53A 0.9800
C53 H53B 0.9800
C53 H53C 0.9800
Ag2 N7 1.955(13)
Ag2 N8 1.959(12)
Ag2 N6 1.963(12)
Ag2 N5 1.974(13)
N5 C57 1.32(2)
N5 C54 1.36(2)
N6 C59 1.38(2)
N6 C62 1.39(2)
N7 C64 1.364(19)
N7 C67 1.391(18)
N8 C69 1.347(19)
N8 C72 1.383(18)
C54 C55 1.36(2)
C54 C72 1.44(2)
C55 C56 1.27(2)
C55 H55 0.9500
C56 C73 1.41(3)
C56 C57 1.47(2)
C57 C58 1.48(2)
C58 C59 1.35(2)
C58 C77 1.49(2)
C59 C60 1.47(2)
C60 C61 1.34(2)
C60 H60 0.9500
C61 C62 1.47(2)
C61 H61 0.9500
C62 C63 1.34(2)
C63 C64 1.47(2)
C63 C87 1.48(2)
C64 C65 1.42(2)
C65 C66 1.43(2)
C65 H65 0.9500
C66 C67 1.38(2)
C66 H66 0.9500
C67 C68 1.45(2)
C68 C69 1.41(2)
C68 C97 1.51(2)
C69 C70 1.46(2)
C70 C71 1.41(2)
C70 C75 1.45(3)
C71 C72 1.35(2)
C71 H71 0.9500
C73 C74 1.17(3)
C74 H74 0.9500
C75 C76 1.12(2)
C76 H76 0.9500
C77 C82 1.34(3)
C77 C78 1.34(3)
C78 C79 1.52(3)
C78 H78 0.9500
C79 C80 1.29(3)
C79 H79 0.9500
C80 C81 1.37(3)
C80 C83 1.57(3)
C81 C82 1.36(3)
C81 H81 0.9500
C82 H82 0.9500
C83 C85 1.42(4)
C83 C84 1.52(3)
C83 C86 1.53(4)
C84 H84A 0.9800
C84 H84B 0.9800
C84 H84C 0.9800
C85 H85A 0.9800
C85 H85B 0.9800
C85 H85C 0.9800
C86 H86A 0.9800
C86 H86B 0.9800
C86 H86C 0.9800
C87 C92 1.32(2)
C87 C88 1.44(2)
C88 C89 1.35(2)
C88 H88 0.9500
C89 C90 1.37(2)
C89 H89 0.9500
C90 C91 1.40(2)
C90 C93 1.58(2)
C91 C92 1.41(2)
C91 H91 0.9500
C92 H92 0.9500
C93 C94 1.47(3)
C93 C95 1.52(2)
C93 C96 1.54(3)
C94 H94A 0.9800
C94 H94B 0.9800
C94 H94C 0.9800
C95 H95A 0.9800
C95 H95B 0.9800
C95 H95C 0.9800
C96 H96A 0.9800
C96 H96B 0.9800
C96 H96C 0.9800
C97 C98 1.35(2)
C97 C102 1.37(3)
C98 C99 1.48(3)
C98 H98 0.9500
C99 C100 1.32(3)
C99 H99 0.9500
C100 C101 1.33(3)
C100 C103 1.65(3)
C101 C102 1.44(3)
C101 H101 0.9500
C102 H102 0.9500
C103 C105 1.44(3)
C103 C104 1.45(3)
C103 C106 1.46(3)
C104 H10A 0.9800
C104 H10B 0.9800
C104 H10C 0.9800
C105 H10D 0.9800
C105 H10E 0.9800
C105 H10F 0.9800
C106 H10G 0.9800
C106 H10H 0.9800
C106 H10I 0.9800

loop_
_geom_torsion_atom_site_label_1
_geom_torsion_atom_site_label_2
_geom_torsion_atom_site_label_3
_geom_torsion_atom_site_label_4
_geom_torsion
C4 N1 C1 C19 -177.5(13)
Ag1 N1 C1 C19 -7.9(17)
C4 N1 C1 C2 5.0(18)
Ag1 N1 C1 C2 174.6(10)
N1 C1 C2 C3 -5.4(18)
C19 C1 C2 C3 178(2)
C1 C2 C3 C20 -175.0(16)
C1 C2 C3 C4 4.1(18)
C1 N1 C4 C5 178.3(15)
Ag1 N1 C4 C5 11(2)
C1 N1 C4 C3 -2.6(18)
Ag1 N1 C4 C3 -170.2(11)
C2 C3 C4 N1 -1.0(17)
C20 C3 C4 N1 178.1(16)
C2 C3 C4 C5 178.0(17)
C20 C3 C4 C5 -3(3)
N1 C4 C5 C6 -9(3)
C3 C4 C5 C6 172.4(16)
N1 C4 C5 C24 175.6(14)
C3 C4 C5 C24 -3(3)
C9 N2 C6 C7 -1.7(18)
Ag1 N2 C6 C7 -174.7(11)
C9 N2 C6 C5 179.1(15)
Ag1 N2 C6 C5 6(2)
C4 C5 C6 N2 0(3)
C24 C5 C6 N2 175.9(14)
C4 C5 C6 C7 -178.9(16)
C24 C5 C6 C7 -3(3)
N2 C6 C7 C8 5.4(19)
C5 C6 C7 C8 -175.5(17)
C6 C7 C8 C9 -7(2)
C6 N2 C9 C10 -177.5(16)
Ag1 N2 C9 C10 -4(3)
C6 N2 C9 C8 -2.2(19)
Ag1 N2 C9 C8 170.9(12)
C7 C8 C9 N2 5.4(19)
C7 C8 C9 C10 -179.4(17)
N2 C9 C10 C11 3(3)
C8 C9 C10 C11 -171.2(18)
N2 C9 C10 C34 178.5(17)
C8 C9 C10 C34 4(3)
C14 N3 C11 C12 -3(2)
Ag1 N3 C11 C12 173.1(13)
C14 N3 C11 C10 -174.1(17)
Ag1 N3 C11 C10 2(3)
C9 C10 C11 N3 -2(3)
C34 C10 C11 N3 -177.3(17)
C9 C10 C11 C12 -171.0(19)
C34 C10 C11 C12 13(3)
N3 C11 C12 C13 -1(2)
C10 C11 C12 C13 169.7(19)
C11 C12 C13 C14 4(2)
C11 N3 C14 C15 178.1(18)
Ag1 N3 C14 C15 2(3)
C11 N3 C14 C13 6(2)
Ag1 N3 C14 C13 -170.3(13)
C12 C13 C14 N3 -6(2)
C12 C13 C14 C15 -178.8(18)
N3 C14 C15 C16 1(3)
C13 C14 C15 C16 172.5(17)
N3 C14 C15 C44 -175.9(17)
C13 C14 C15 C44 -5(3)
C19 N4 C16 C15 -177.1(14)
Ag1 N4 C16 C15 -5(2)
C19 N4 C16 C17 4.4(17)
Ag1 N4 C16 C17 175.9(10)
C14 C15 C16 N4 0(2)
C44 C15 C16 N4 177.3(14)
C14 C15 C16 C17 178.5(17)
C44 C15 C16 C17 -5(3)
N4 C16 C17 C18 -6.5(15)
C15 C16 C17 C18 175.1(16)
N4 C16 C17 C22 177.8(14)
C15 C16 C17 C22 -1(3)
C22 C17 C18 C19 -177.9(15)
C16 C17 C18 C19 6.5(16)
C16 N4 C19 C1 172.1(13)
Ag1 N4 C19 C1 -0.8(18)
C16 N4 C19 C18 -0.5(17)
Ag1 N4 C19 C18 -173.3(9)
N1 C1 C19 N4 6(2)
C2 C1 C19 N4 -178(2)
N1 C1 C19 C18 174.5(17)
C2 C1 C19 C18 -10(4)
C17 C18 C19 N4 -4.0(16)
C17 C18 C19 C1 -173.4(19)
C4 C5 C24 C25 -75(2)
C6 C5 C24 C25 108.7(18)
C4 C5 C24 C29 105.8(18)
C6 C5 C24 C29 -70(2)
C29 C24 C25 C26 -3(3)
C5 C24 C25 C26 177.9(15)
C24 C25 C26 C27 0(3)
C25 C26 C27 C28 1(2)
C25 C26 C27 C30 -176.5(15)
C26 C27 C28 C29 1(2)
C30 C27 C28 C29 179.2(14)
C25 C24 C29 C28 6(2)
C5 C24 C29 C28 -175.5(14)
C27 C28 C29 C24 -5(2)
C28 C27 C30 C32 168.5(14)
C26 C27 C30 C32 -14(2)
C28 C27 C30 C31 -66.9(19)
C26 C27 C30 C31 110.9(18)
C28 C27 C30 C33 49(2)
C26 C27 C30 C33 -133.2(17)
C9 C10 C34 C35 -103.7(19)
C11 C10 C34 C35 72(2)
C9 C10 C34 C39 77.5(19)
C11 C10 C34 C39 -106.7(17)
C39 C34 C35 C36 0.0
C10 C34 C35 C36 -178.8(15)
C34 C35 C36 C37 0.0
C35 C36 C37 C38 0.0
C35 C36 C37 C40 179.6(16)
C36 C37 C38 C39 0.0
C40 C37 C38 C39 -179.6(16)
C37 C38 C39 C34 0.0
C35 C34 C39 C38 0.0
C10 C34 C39 C38 178.9(14)
C38 C37 C40 C41 -27(3)
C36 C37 C40 C41 154(2)
C38 C37 C40 C43 110(2)
C36 C37 C40 C43 -69(3)
C38 C37 C40 C42 -141.0(18)
C36 C37 C40 C42 39(2)
C16 C15 C44 C45 -87.6(18)
C14 C15 C44 C45 89.6(19)
C16 C15 C44 C49 93(2)
C14 C15 C44 C49 -90.3(19)
C49 C44 C45 C46 -2(2)
C15 C44 C45 C46 177.9(14)
C44 C45 C46 C47 2(2)
C45 C46 C47 C48 -1(2)
C45 C46 C47 C50 177.1(13)
C46 C47 C48 C49 1(2)
C50 C47 C48 C49 -176.8(15)
C45 C44 C49 C48 2(2)
C15 C44 C49 C48 -177.9(14)
C47 C48 C49 C44 -2(3)
C48 C47 C50 C53 178.8(16)
C46 C47 C50 C53 0(2)
C48 C47 C50 C52 -59(2)
C46 C47 C50 C52 122.7(17)
C48 C47 C50 C51 54(2)
C46 C47 C50 C51 -123.9(17)
C57 N5 C54 C55 2(2)
Ag2 N5 C54 C55 175.7(11)
C57 N5 C54 C72 -179.9(15)
Ag2 N5 C54 C72 -5.9(18)
N5 C54 C55 C56 4(2)
C72 C54 C55 C56 -174(2)
C54 C55 C56 C73 -174.6(19)
C54 C55 C56 C57 -7(2)
C54 N5 C57 C56 -5.7(19)
Ag2 N5 C57 C56 -178.5(11)
C54 N5 C57 C58 -176.9(15)
Ag2 N5 C57 C58 10(3)
C55 C56 C57 N5 8(2)
C73 C56 C57 N5 176.4(16)
C55 C56 C57 C58 177(2)
C73 C56 C57 C58 -15(3)
N5 C57 C58 C59 -5(3)
C56 C57 C58 C59 -173(2)
N5 C57 C58 C77 167.1(16)
C56 C57 C58 C77 0(3)
C57 C58 C59 N6 -11(3)
C77 C58 C59 N6 176.5(17)
C57 C58 C59 C60 175.6(17)
C77 C58 C59 C60 3(3)
C62 N6 C59 C58 179.2(18)
Ag2 N6 C59 C58 20(3)
C62 N6 C59 C60 -6.4(19)
Ag2 N6 C59 C60 -165.1(12)
C58 C59 C60 C61 -178.2(18)
N6 C59 C60 C61 7(2)
C59 C60 C61 C62 -5(2)
C59 N6 C62 C63 -175.1(16)
Ag2 N6 C62 C63 -16(2)
C59 N6 C62 C61 3.4(19)
Ag2 N6 C62 C61 162.1(12)
C60 C61 C62 C63 179.9(17)
C60 C61 C62 N6 1.4(19)
N6 C62 C63 C64 9(3)
C61 C62 C63 C64 -169.7(16)
N6 C62 C63 C87 -168.9(16)
C61 C62 C63 C87 13(3)
C67 N7 C64 C65 1.6(18)
Ag2 N7 C64 C65 159.9(11)
C67 N7 C64 C63 178.4(14)
Ag2 N7 C64 C63 -23(2)
C62 C63 C64 N7 13(3)
C87 C63 C64 N7 -169.2(15)
C62 C63 C64 C65 -170.4(16)
C87 C63 C64 C65 7(2)
N7 C64 C65 C66 -1.4(18)
C63 C64 C65 C66 -178.0(16)
C64 C65 C66 C67 0.6(19)
C65 C66 C67 N7 0.3(19)
C65 C66 C67 C68 -176.3(16)
C64 N7 C67 C66 -1.2(18)
Ag2 N7 C67 C66 -159.4(11)
C64 N7 C67 C68 175.6(15)
Ag2 N7 C67 C68 17(2)
C66 C67 C68 C69 167.0(17)
N7 C67 C68 C69 -9(3)
C66 C67 C68 C97 -10(3)
N7 C67 C68 C97 173.7(16)
C72 N8 C69 C68 -179.7(13)
Ag2 N8 C69 C68 14(2)
C72 N8 C69 C70 -0.5(17)
Ag2 N8 C69 C70 -167.2(12)
C67 C68 C69 N8 -7(3)
C97 C68 C69 N8 170.1(15)
C67 C68 C69 C70 173.9(17)
C97 C68 C69 C70 -9(3)
N8 C69 C70 C71 -1.4(18)
C68 C69 C70 C71 177.7(17)
N8 C69 C70 C75 177.2(18)
C68 C69 C70 C75 -4(3)
C75 C70 C71 C72 -175.8(17)
C69 C70 C71 C72 2.9(18)
C70 C71 C72 N8 -3.2(17)
C70 C71 C72 C54 172.0(19)
C69 N8 C72 C71 2.2(17)
Ag2 N8 C72 C71 170.8(10)
C69 N8 C72 C54 -174.5(13)
Ag2 N8 C72 C54 -6.0(16)
C55 C54 C72 C71 10(4)
N5 C54 C72 C71 -167.3(17)
C55 C54 C72 N8 -175(2)
N5 C54 C72 N8 8(2)
C59 C58 C77 C82 106(2)
C57 C58 C77 C82 -67(3)
C59 C58 C77 C78 -72(2)
C57 C58 C77 C78 115(2)
C82 C77 C78 C79 2(3)
C58 C77 C78 C79 -179.6(18)
C77 C78 C79 C80 -4(4)
C78 C79 C80 C81 5(4)
C78 C79 C80 C83 177(2)
C79 C80 C81 C82 -3(4)
C83 C80 C81 C82 -176(2)
C78 C77 C82 C81 -1(4)
C58 C77 C82 C81 -179(2)
C80 C81 C82 C77 2(4)
C79 C80 C83 C85 32(4)
C81 C80 C83 C85 -155(3)
C79 C80 C83 C84 -91(3)
C81 C80 C83 C84 82(3)
C79 C80 C83 C86 148(3)
C81 C80 C83 C86 -39(4)
C62 C63 C87 C92 -136.7(18)
C64 C63 C87 C92 46(2)
C62 C63 C87 C88 51(2)
C64 C63 C87 C88 -126.4(16)
C92 C87 C88 C89 4(3)
C63 C87 C88 C89 176.6(16)
C87 C88 C89 C90 -6(3)
C88 C89 C90 C91 6(3)
C88 C89 C90 C93 -172.9(16)
C89 C90 C91 C92 -4(2)
C93 C90 C91 C92 174.8(15)
C88 C87 C92 C91 -2(3)
C63 C87 C92 C91 -174.9(16)
C90 C91 C92 C87 3(3)
C89 C90 C93 C94 63(2)
C91 C90 C93 C94 -115.5(18)
C89 C90 C93 C95 -52(2)
C91 C90 C93 C95 129.1(17)
C89 C90 C93 C96 -170.9(16)
C91 C90 C93 C96 10(2)
C69 C68 C97 C98 -65(2)
C67 C68 C97 C98 112(2)
C69 C68 C97 C102 117.8(19)
C67 C68 C97 C102 -65(2)
C102 C97 C98 C99 -1(3)
C68 C97 C98 C99 -178.5(17)
C97 C98 C99 C100 1(3)
C98 C99 C100 C101 -3(3)
C98 C99 C100 C103 -178.6(19)
C99 C100 C101 C102 4(3)
C103 C100 C101 C102 179.9(19)
C98 C97 C102 C101 3(3)
C68 C97 C102 C101 -179.7(18)
C100 C101 C102 C97 -4(3)
C99 C100 C103 C105 -177(3)
C101 C100 C103 C105 8(4)
C99 C100 C103 C104 -46(3)
C101 C100 C103 C104 139(3)
C99 C100 C103 C106 70(4)
C101 C100 C103 C106 -106(4)
